data_2234480
loop_
_publ_author_name
'Peulecke, Normen'
'M\"uller, Bernd H.'
'Spannenberg, Anke'
'Rosenthal, Uwe'

_publ_section_title
;
 2,4-Bis(diphenylphosphanyl)-1,1,2,3,3,4-hexaphenyl-1,3-diphospha-2,4-diboracyclobutane
 tetrahydrofuran sesquisolvate
;
_journal_coeditor_code YK2048
_journal_issue 4
_journal_name_full 'Acta Crystallographica Section E'
_journal_page_first o1125
_journal_paper_doi 10.1107/S1600536812011361
_journal_volume 68
_journal_year 2012
_chemical_formula_iupac 'C60 H50 B2 P4, 1.5C4 H8 O'
_chemical_formula_moiety 'C60 H50 B2 P4, 1.5(C4 H8 O)'
_chemical_formula_sum 'C66 H62 B2 O1.5 P4'
_chemical_formula_weight 1024.66
_chemical_name_systematic
;
2,4-Bis(diphenylphosphanyl)-1,1,2,3,3,4-hexaphenyl-
1,3-diphospha-2,4-diboracyclobutane tetrahydrofuran sesquisolvate
;
_space_group_IT_number 61
_space_group_name_Hall '-P 2ac 2ab'
_symmetry_cell_setting orthorhombic
_symmetry_space_group_name_Hall '-P 2ac 2ab'
_symmetry_space_group_name_H-M 'P b c a'
_atom_sites_solution_hydrogens geom
_atom_sites_solution_primary direct
_atom_sites_solution_secondary difmap
_audit_creation_method SHELXL-97
_cell_angle_alpha 90.00
_cell_angle_beta 90.00
_cell_angle_gamma 90.00
_cell_formula_units_Z 4
_cell_length_a 19.2421(4)
_cell_length_b 11.6938(2)
_cell_length_c 24.9769(5)
_cell_measurement_reflns_used 6569
_cell_measurement_temperature 150(2)
_cell_measurement_theta_max 28.02
_cell_measurement_theta_min 1.62
_cell_volume 5620.13(19)
_computing_cell_refinement 'X-AREA (Stoe & Cie, 2005)'
_computing_data_collection 'X-AREA (Stoe & Cie, 2005)'
_computing_data_reduction 'X-AREA (Stoe & Cie, 2005)'
_computing_molecular_graphics 'XP in SHELXTL (Sheldrick, 2008)'
_computing_publication_material 'SHELXTL (Sheldrick, 2008)'
_computing_structure_refinement 'SHELXL97 (Sheldrick, 2008)'
_computing_structure_solution 'SHELXS97 (Sheldrick, 2008)'
_diffrn_ambient_temperature 150(2)
_diffrn_measured_fraction_theta_full 0.993
_diffrn_measured_fraction_theta_max 0.993
_diffrn_measurement_device_type 'Stoe IPDS II'
_diffrn_measurement_method \w
_diffrn_radiation_monochromator graphite
_diffrn_radiation_source 'fine-focus sealed tube'
_diffrn_radiation_type MoK\a
_diffrn_radiation_wavelength 0.71073
_diffrn_reflns_av_R_equivalents 0.0721
_diffrn_reflns_av_sigmaI/netI 0.0622
_diffrn_reflns_limit_h_max 25
_diffrn_reflns_limit_h_min -25
_diffrn_reflns_limit_k_max 15
_diffrn_reflns_limit_k_min -15
_diffrn_reflns_limit_l_max 32
_diffrn_reflns_limit_l_min -32
_diffrn_reflns_number 91233
_diffrn_reflns_theta_full 27.95
_diffrn_reflns_theta_max 27.95
_diffrn_reflns_theta_min 2.20
_exptl_absorpt_coefficient_mu 0.178
_exptl_absorpt_correction_T_max 0.9857
_exptl_absorpt_correction_T_min 0.9267
_exptl_absorpt_correction_type numerical
_exptl_absorpt_process_details '(X-SHAPE and X-RED32; Stoe & Cie, 2005)'
_exptl_crystal_colour colourless
_exptl_crystal_density_diffrn 1.211
_exptl_crystal_density_method 'not measured'
_exptl_crystal_description prism
_exptl_crystal_F_000 2160
_exptl_crystal_size_max 0.35
_exptl_crystal_size_mid 0.28
_exptl_crystal_size_min 0.20
_refine_diff_density_max 0.643
_refine_diff_density_min -0.289
_refine_ls_extinction_method none
_refine_ls_goodness_of_fit_ref 0.867
_refine_ls_hydrogen_treatment constr
_refine_ls_matrix_type full
_refine_ls_number_parameters 343
_refine_ls_number_reflns 6705
_refine_ls_number_restraints 9
_refine_ls_restrained_S_all 0.867
_refine_ls_R_factor_all 0.0732
_refine_ls_R_factor_gt 0.0412
_refine_ls_shift/su_max 0.002
_refine_ls_shift/su_mean 0.000
_refine_ls_structure_factor_coef Fsqd
_refine_ls_weighting_details 'calc w=1/[\s^2^(Fo^2^)+(0.0536P)^2^+0.00P] where P=(Fo^2^+2Fc^2^)/3'
_refine_ls_weighting_scheme calc
_refine_ls_wR_factor_gt 0.0895
_refine_ls_wR_factor_ref 0.0958
_reflns_number_gt 4392
_reflns_number_total 6705
_reflns_threshold_expression I>2\s(I)
_cod_data_source_file yk2048.cif
_cod_data_source_block I
_cod_database_code 2234480
_cod_database_fobs_code 2234480

loop_
_symmetry_equiv_pos_as_xyz
'x, y, z'
'-x+1/2, -y, z+1/2'
'-x, y+1/2, -z+1/2'
'x+1/2, -y+1/2, -z'
'-x, -y, -z'
'x-1/2, y, -z-1/2'
'x, -y-1/2, z-1/2'
'-x-1/2, y-1/2, z'

loop_
_atom_site_type_symbol
_atom_site_label
_atom_site_fract_x
_atom_site_fract_y
_atom_site_fract_z
_atom_site_U_iso_or_equiv
_atom_site_adp_type
_atom_site_calc_flag
_atom_site_refinement_flags
_atom_site_occupancy
_atom_site_symmetry_multiplicity
_atom_site_disorder_assembly
_atom_site_disorder_group
O O1A 0.1872(2) 0.6123(6) 0.2276(2) 0.061(2) Uiso d PD 0.341(9) 1 A 1
O O1B 0.1940(2) 0.5614(5) 0.24577(17) 0.0613(19) Uiso d PD 0.409(9) 1 A 2
C C31 0.2198(2) 0.5279(4) 0.1944(2) 0.0981(17) Uani d PD 0.75 1 . .
H H31A 0.1909 0.5086 0.1629 0.118 Uiso calc PR 0.341(9) 1 A 1
H H31B 0.2305 0.4572 0.2147 0.118 Uiso calc PR 0.341(9) 1 A 1
H H31C 0.1834 0.5419 0.1672 0.118 Uiso calc PR 0.409(9) 1 A 2
H H31D 0.2297 0.4448 0.1948 0.118 Uiso calc PR 0.409(9) 1 A 2
C C32 0.2832(2) 0.5897(4) 0.17909(16) 0.0913(16) Uani d PD 0.75 1 A .
H H32A 0.2749 0.6378 0.1471 0.110 Uiso calc PR 0.75 1 . .
H H32B 0.3214 0.5356 0.1711 0.110 Uiso calc PR 0.75 1 . .
C C33 0.3004(2) 0.6610(4) 0.22580(13) 0.0766(13) Uani d PD 0.75 1 . .
H H33A 0.3059 0.7420 0.2151 0.092 Uiso calc PR 0.75 1 A .
H H33B 0.3441 0.6346 0.2427 0.092 Uiso calc PR 0.75 1 . .
C C34 0.24158(17) 0.6479(4) 0.26295(13) 0.0627(10) Uani d PD 0.75 1 A .
H H34A 0.2513 0.5891 0.2905 0.075 Uiso calc PR 0.341(9) 1 A 1
H H34B 0.2301 0.7211 0.2808 0.075 Uiso calc PR 0.341(9) 1 A 1
H H34C 0.2595 0.6279 0.2989 0.075 Uiso calc PR 0.409(9) 1 A 2
H H34D 0.2167 0.7217 0.2659 0.075 Uiso calc PR 0.409(9) 1 A 2
C C1 1.06155(9) -0.01162(16) 0.34268(7) 0.0246(4) Uani d . 1 1 . .
C C2 1.00019(10) 0.02724(18) 0.31988(7) 0.0307(4) Uani d . 1 1 . .
H H2 0.9719 0.0795 0.3392 0.037 Uiso calc R 1 1 . .
C C3 0.97947(11) -0.00883(19) 0.26950(8) 0.0364(5) Uani d . 1 1 . .
H H3 0.9371 0.0185 0.2547 0.044 Uiso calc R 1 1 . .
C C4 1.01996(11) -0.0841(2) 0.24080(8) 0.0369(5) Uani d . 1 1 . .
H H4 1.0057 -0.1089 0.2063 0.044 Uiso calc R 1 1 . .
C C5 1.08146(11) -0.12344(19) 0.26268(8) 0.0369(5) Uani d . 1 1 . .
H H5 1.1099 -0.1749 0.2430 0.044 Uiso calc R 1 1 . .
C C6 1.10164(10) -0.08786(17) 0.31321(7) 0.0308(4) Uani d . 1 1 . .
H H6 1.1437 -0.1161 0.3280 0.037 Uiso calc R 1 1 . .
C C7 1.13848(10) 0.16430(16) 0.39173(7) 0.0257(4) Uani d . 1 1 . .
C C8 1.20183(10) 0.18941(18) 0.41622(7) 0.0299(4) Uani d . 1 1 . .
H H8 1.2214 0.1365 0.4408 0.036 Uiso calc R 1 1 . .
C C9 1.23674(11) 0.29054(19) 0.40521(9) 0.0376(5) Uani d . 1 1 . .
H H9 1.2794 0.3070 0.4228 0.045 Uiso calc R 1 1 . .
C C10 1.20972(12) 0.36709(19) 0.36884(9) 0.0414(5) Uani d . 1 1 . .
H H10 1.2332 0.4369 0.3617 0.050 Uiso calc R 1 1 . .
C C11 1.14820(11) 0.34169(18) 0.34279(9) 0.0383(5) Uani d . 1 1 . .
H H11 1.1302 0.3933 0.3169 0.046 Uiso calc R 1 1 . .
C C12 1.11277(10) 0.24195(18) 0.35416(8) 0.0319(4) Uani d . 1 1 . .
H H12 1.0704 0.2259 0.3362 0.038 Uiso calc R 1 1 . .
C C13 0.98211(9) 0.19751(16) 0.43708(7) 0.0240(4) Uani d . 1 1 . .
C C14 1.01833(11) 0.29722(16) 0.45140(7) 0.0304(4) Uani d . 1 1 . .
H H14 1.0579 0.2909 0.4740 0.036 Uiso calc R 1 1 . .
C C15 0.99832(12) 0.40388(18) 0.43376(9) 0.0390(5) Uani d . 1 1 . .
H H15 1.0236 0.4696 0.4448 0.047 Uiso calc R 1 1 . .
C C16 0.94210(12) 0.41587(19) 0.40029(9) 0.0427(6) Uani d . 1 1 . .
H H16 0.9291 0.4892 0.3874 0.051 Uiso calc R 1 1 . .
C C17 0.90491(12) 0.32050(19) 0.38570(8) 0.0382(5) Uani d . 1 1 . .
H H17 0.8659 0.3282 0.3627 0.046 Uiso calc R 1 1 . .
C C18 0.92386(10) 0.21293(17) 0.40430(7) 0.0280(4) Uani d . 1 1 . .
H H18 0.8967 0.1484 0.3946 0.034 Uiso calc R 1 1 . .
C C19 0.86269(9) -0.06475(16) 0.46070(6) 0.0237(4) Uani d . 1 1 . .
C C20 0.82663(9) 0.03413(16) 0.47541(7) 0.0263(4) Uani d . 1 1 . .
H H20 0.8517 0.1014 0.4844 0.032 Uiso calc R 1 1 . .
C C21 0.75461(10) 0.03493(18) 0.47697(8) 0.0314(4) Uani d . 1 1 . .
H H21 0.7306 0.1022 0.4876 0.038 Uiso calc R 1 1 . .
C C22 0.71758(10) -0.06199(19) 0.46314(8) 0.0344(4) Uani d . 1 1 . .
H H22 0.6682 -0.0612 0.4639 0.041 Uiso calc R 1 1 . .
C C23 0.75253(10) -0.15974(18) 0.44826(8) 0.0328(4) Uani d . 1 1 . .
H H23 0.7271 -0.2259 0.4381 0.039 Uiso calc R 1 1 . .
C C24 0.82462(10) -0.16246(17) 0.44795(7) 0.0280(4) Uani d . 1 1 . .
H H24 0.8482 -0.2313 0.4390 0.034 Uiso calc R 1 1 . .
C C25 0.98791(10) -0.18291(16) 0.42454(7) 0.0243(4) Uani d . 1 1 . .
C C26 0.95519(11) -0.21012(17) 0.37607(7) 0.0295(4) Uani d . 1 1 . .
H H26 0.9138 -0.1714 0.3660 0.035 Uiso calc R 1 1 . .
C C27 0.98292(11) -0.29323(18) 0.34282(8) 0.0359(5) Uani d . 1 1 . .
H H27 0.9600 -0.3124 0.3104 0.043 Uiso calc R 1 1 . .
C C28 1.04372(12) -0.34830(17) 0.35668(8) 0.0385(5) Uani d . 1 1 . .
H H28 1.0624 -0.4054 0.3338 0.046 Uiso calc R 1 1 . .
C C29 1.07740(11) -0.32094(17) 0.40355(8) 0.0337(5) Uani d . 1 1 . .
H H29 1.1197 -0.3581 0.4126 0.040 Uiso calc R 1 1 . .
C C30 1.04967(10) -0.23923(16) 0.43754(7) 0.0268(4) Uani d . 1 1 . .
H H30 1.0729 -0.2213 0.4700 0.032 Uiso calc R 1 1 . .
B B1 1.01311(10) 0.07717(18) 0.45461(7) 0.0212(4) Uani d . 1 1 . .
P P1 1.09614(2) 0.02764(4) 0.409099(17) 0.02250(11) Uani d . 1 1 . .
P P2 0.95699(2) -0.06707(4) 0.467327(17) 0.02053(10) Uani d . 1 1 . .

loop_
_atom_site_aniso_label
_atom_site_aniso_U_11
_atom_site_aniso_U_22
_atom_site_aniso_U_33
_atom_site_aniso_U_12
_atom_site_aniso_U_13
_atom_site_aniso_U_23
C31 0.079(3) 0.089(4) 0.126(4) -0.017(3) -0.022(3) -0.053(3)
C32 0.098(4) 0.128(4) 0.048(2) -0.003(3) 0.015(2) -0.035(3)
C33 0.081(3) 0.080(3) 0.069(3) -0.027(2) 0.015(2) -0.019(2)
C34 0.048(2) 0.089(3) 0.0510(19) -0.013(2) 0.0032(16) -0.0253(19)
C1 0.0280(9) 0.0259(10) 0.0200(8) -0.0036(8) 0.0021(7) 0.0005(7)
C2 0.0311(10) 0.0355(11) 0.0256(9) 0.0051(9) -0.0015(8) -0.0013(8)
C3 0.0369(11) 0.0464(13) 0.0260(9) 0.0042(10) -0.0062(8) 0.0006(9)
C4 0.0420(12) 0.0480(13) 0.0207(9) -0.0042(10) -0.0003(8) -0.0058(9)
C5 0.0399(12) 0.0422(13) 0.0285(10) 0.0029(10) 0.0061(8) -0.0082(9)
C6 0.0287(10) 0.0343(11) 0.0294(9) 0.0007(9) 0.0010(8) -0.0022(8)
C7 0.0261(9) 0.0268(10) 0.0243(9) -0.0006(8) 0.0043(7) -0.0015(7)
C8 0.0293(10) 0.0337(11) 0.0267(9) -0.0032(8) 0.0019(8) 0.0003(8)
C9 0.0321(11) 0.0420(12) 0.0387(11) -0.0092(9) 0.0044(9) -0.0064(10)
C10 0.0395(12) 0.0311(12) 0.0535(13) -0.0086(10) 0.0155(10) 0.0006(10)
C11 0.0370(12) 0.0322(12) 0.0458(12) 0.0028(9) 0.0100(10) 0.0113(9)
C12 0.0271(10) 0.0330(11) 0.0355(10) -0.0004(8) 0.0028(8) 0.0068(9)
C13 0.0284(9) 0.0237(9) 0.0199(8) 0.0006(8) 0.0053(7) 0.0009(7)
C14 0.0389(11) 0.0246(10) 0.0276(9) -0.0031(9) 0.0080(8) 0.0011(8)
C15 0.0532(13) 0.0237(11) 0.0401(11) -0.0005(10) 0.0192(10) 0.0018(9)
C16 0.0525(13) 0.0302(12) 0.0455(12) 0.0149(10) 0.0232(10) 0.0159(10)
C17 0.0359(11) 0.0462(13) 0.0324(10) 0.0167(10) 0.0111(9) 0.0150(9)
C18 0.0290(10) 0.0321(10) 0.0229(8) 0.0056(8) 0.0054(7) 0.0043(8)
C19 0.0248(8) 0.0265(9) 0.0198(8) -0.0023(8) -0.0019(7) 0.0022(7)
C20 0.0278(9) 0.0252(10) 0.0257(8) -0.0013(8) -0.0036(7) 0.0019(7)
C21 0.0294(10) 0.0317(11) 0.0331(10) 0.0033(8) -0.0045(8) 0.0013(8)
C22 0.0230(9) 0.0424(12) 0.0379(10) -0.0015(9) -0.0057(8) 0.0018(9)
C23 0.0290(10) 0.0330(11) 0.0363(10) -0.0093(9) -0.0073(8) 0.0008(9)
C24 0.0289(10) 0.0267(10) 0.0285(9) -0.0021(8) -0.0035(8) 0.0012(8)
C25 0.0300(10) 0.0207(9) 0.0221(8) -0.0051(8) 0.0038(7) -0.0002(7)
C26 0.0335(10) 0.0294(10) 0.0255(9) -0.0058(9) 0.0008(8) -0.0008(7)
C27 0.0471(13) 0.0333(11) 0.0271(9) -0.0123(10) 0.0023(9) -0.0075(8)
C28 0.0524(13) 0.0265(11) 0.0367(11) -0.0033(10) 0.0130(10) -0.0102(9)
C29 0.0394(11) 0.0244(10) 0.0375(11) 0.0005(8) 0.0080(9) 0.0003(8)
C30 0.0306(10) 0.0236(10) 0.0263(9) -0.0034(8) 0.0037(8) 0.0015(7)
B1 0.0235(9) 0.0220(10) 0.0182(9) -0.0021(8) -0.0006(7) 0.0005(7)
P1 0.0239(2) 0.0231(2) 0.0206(2) 0.0002(2) -0.00034(18) 0.00079(18)
P2 0.0229(2) 0.0195(2) 0.01925(19) -0.00212(19) -0.00134(18) -0.00060(17)

loop_
_atom_type_symbol
_atom_type_description
_atom_type_scat_dispersion_real
_atom_type_scat_dispersion_imag
_atom_type_scat_source
C C 0.0033 0.0016 'International Tables Vol C Tables 4.2.6.8 and 6.1.1.4'
H H 0.0000 0.0000 'International Tables Vol C Tables 4.2.6.8 and 6.1.1.4'
B B 0.0013 0.0007 'International Tables Vol C Tables 4.2.6.8 and 6.1.1.4'
P P 0.1023 0.0942 'International Tables Vol C Tables 4.2.6.8 and 6.1.1.4'
O O 0.0106 0.0060 'International Tables Vol C Tables 4.2.6.8 and 6.1.1.4'

loop_
_geom_angle_atom_site_label_1
_geom_angle_atom_site_label_2
_geom_angle_atom_site_label_3
_geom_angle_site_symmetry_1
_geom_angle_site_symmetry_3
_geom_angle
C34 O1A C31 . . 103.7(3)
C34 O1B C31 . . 104.0(3)
O1B C31 C32 . . 112.7(3)
O1A C31 C32 . . 100.1(4)
O1B C31 H31A . . 125.6
O1A C31 H31A . . 111.8
C32 C31 H31A . . 111.8
O1B C31 H31B . . 81.0
O1A C31 H31B . . 111.8
C32 C31 H31B . . 111.8
H31A C31 H31B . . 109.5
O1B C31 H31C . . 109.0
O1A C31 H31C . . 88.5
C32 C31 H31C . . 109.0
H31B C31 H31C . . 129.5
O1B C31 H31D . . 109.0
O1A C31 H31D . . 138.9
C32 C31 H31D . . 109.0
H31A C31 H31D . . 83.9
H31C C31 H31D . . 107.8
C31 C32 C33 . . 105.0(3)
C31 C32 H32A . . 110.8
C33 C32 H32A . . 110.8
C31 C32 H32B . . 110.8
C33 C32 H32B . . 110.8
H32A C32 H32B . . 108.8
C32 C33 C34 . . 105.6(3)
C32 C33 H33A . . 110.6
C34 C33 H33A . . 110.6
C32 C33 H33B . . 110.6
C34 C33 H33B . . 110.6
H33A C33 H33B . . 108.8
O1B C34 C33 . . 112.1(3)
O1A C34 C33 . . 101.7(3)
O1B C34 H34A . . 80.7
O1A C34 H34A . . 111.4
C33 C34 H34A . . 111.4
O1B C34 H34B . . 127.1
O1A C34 H34B . . 111.4
C33 C34 H34B . . 111.4
H34A C34 H34B . . 109.3
O1B C34 H34C . . 109.2
O1A C34 H34C . . 138.2
C33 C34 H34C . . 109.2
H34B C34 H34C . . 82.8
O1B C34 H34D . . 109.2
O1A C34 H34D . . 86.8
C33 C34 H34D . . 109.2
H34A C34 H34D . . 130.1
H34C C34 H34D . . 107.9
C2 C1 C6 . . 117.71(17)
C2 C1 P1 . . 126.48(14)
C6 C1 P1 . . 115.81(14)
C3 C2 C1 . . 121.20(19)
C3 C2 H2 . . 119.4
C1 C2 H2 . . 119.4
C4 C3 C2 . . 120.30(19)
C4 C3 H3 . . 119.9
C2 C3 H3 . . 119.9
C3 C4 C5 . . 119.42(18)
C3 C4 H4 . . 120.3
C5 C4 H4 . . 120.3
C4 C5 C6 . . 120.05(19)
C4 C5 H5 . . 120.0
C6 C5 H5 . . 120.0
C5 C6 C1 . . 121.32(19)
C5 C6 H6 . . 119.3
C1 C6 H6 . . 119.3
C8 C7 C12 . . 117.86(18)
C8 C7 P1 . . 117.71(14)
C12 C7 P1 . . 124.38(15)
C9 C8 C7 . . 121.03(19)
C9 C8 H8 . . 119.5
C7 C8 H8 . . 119.5
C10 C9 C8 . . 120.13(19)
C10 C9 H9 . . 119.9
C8 C9 H9 . . 119.9
C9 C10 C11 . . 119.6(2)
C9 C10 H10 . . 120.2
C11 C10 H10 . . 120.2
C12 C11 C10 . . 120.5(2)
C12 C11 H11 . . 119.8
C10 C11 H11 . . 119.8
C11 C12 C7 . . 120.84(19)
C11 C12 H12 . . 119.6
C7 C12 H12 . . 119.6
C18 C13 C14 . . 116.06(17)
C18 C13 B1 . . 125.14(17)
C14 C13 B1 . . 118.58(16)
C15 C14 C13 . . 122.1(2)
C15 C14 H14 . . 119.0
C13 C14 H14 . . 119.0
C16 C15 C14 . . 120.5(2)
C16 C15 H15 . . 119.8
C14 C15 H15 . . 119.8
C15 C16 C17 . . 119.23(19)
C15 C16 H16 . . 120.4
C17 C16 H16 . . 120.4
C16 C17 C18 . . 120.6(2)
C16 C17 H17 . . 119.7
C18 C17 H17 . . 119.7
C17 C18 C13 . . 121.5(2)
C17 C18 H18 . . 119.3
C13 C18 H18 . . 119.3
C24 C19 C20 . . 118.51(16)
C24 C19 P2 . . 122.12(14)
C20 C19 P2 . . 118.87(14)
C21 C20 C19 . . 120.61(18)
C21 C20 H20 . . 119.7
C19 C20 H20 . . 119.7
C22 C21 C20 . . 120.17(19)
C22 C21 H21 . . 119.9
C20 C21 H21 . . 119.9
C23 C22 C21 . . 119.75(18)
C23 C22 H22 . . 120.1
C21 C22 H22 . . 120.1
C22 C23 C24 . . 120.57(18)
C22 C23 H23 . . 119.7
C24 C23 H23 . . 119.7
C23 C24 C19 . . 120.35(18)
C23 C24 H24 . . 119.8
C19 C24 H24 . . 119.8
C30 C25 C26 . . 118.43(17)
C30 C25 P2 . . 119.41(13)
C26 C25 P2 . . 121.88(15)
C27 C26 C25 . . 120.28(19)
C27 C26 H26 . . 119.9
C25 C26 H26 . . 119.9
C28 C27 C26 . . 120.24(19)
C28 C27 H27 . . 119.9
C26 C27 H27 . . 119.9
C29 C28 C27 . . 120.29(19)
C29 C28 H28 . . 119.9
C27 C28 H28 . . 119.9
C28 C29 C30 . . 120.0(2)
C28 C29 H29 . . 120.0
C30 C29 H29 . . 120.0
C29 C30 C25 . . 120.69(18)
C29 C30 H30 . . 119.7
C25 C30 H30 . . 119.7
C13 B1 P2 . . 125.41(13)
C13 B1 P2 . 5_756 114.90(12)
P2 B1 P2 . 5_756 87.27(8)
C13 B1 P1 . . 113.00(12)
P2 B1 P1 . . 105.52(9)
P2 B1 P1 5_756 . 107.17(9)
C7 P1 C1 . . 99.40(8)
C7 P1 B1 . . 103.32(8)
C1 P1 B1 . . 106.76(8)
C19 P2 C25 . . 106.41(9)
C19 P2 B1 . . 120.25(8)
C25 P2 B1 . . 110.61(8)
C19 P2 B1 . 5_756 111.67(8)
C25 P2 B1 . 5_756 115.19(8)
B1 P2 B1 . 5_756 92.73(8)

loop_
_geom_bond_atom_site_label_1
_geom_bond_atom_site_label_2
_geom_bond_site_symmetry_2
_geom_bond_distance
O1A C34 . 1.431(3)
O1A C31 . 1.433(4)
O1B C34 . 1.429(3)
O1B C31 . 1.430(4)
C31 C32 . 1.470(3)
C31 H31A . 0.9900
C31 H31B . 0.9900
C31 H31C . 0.9900
C31 H31D . 0.9900
C32 C33 . 1.471(3)
C32 H32A . 0.9900
C32 H32B . 0.9900
C33 C34 . 1.472(3)
C33 H33A . 0.9900
C33 H33B . 0.9900
C34 H34A . 0.9900
C34 H34B . 0.9900
C34 H34C . 0.9900
C34 H34D . 0.9900
C1 C2 . 1.387(3)
C1 C6 . 1.390(3)
C1 P1 . 1.8455(18)
C2 C3 . 1.386(3)
C2 H2 . 0.9500
C3 C4 . 1.377(3)
C3 H3 . 0.9500
C4 C5 . 1.382(3)
C4 H4 . 0.9500
C5 C6 . 1.385(3)
C5 H5 . 0.9500
C6 H6 . 0.9500
C7 C8 . 1.395(3)
C7 C12 . 1.396(3)
C7 P1 . 1.8454(19)
C8 C9 . 1.388(3)
C8 H8 . 0.9500
C9 C10 . 1.377(3)
C9 H9 . 0.9500
C10 C11 . 1.383(3)
C10 H10 . 0.9500
C11 C12 . 1.381(3)
C11 H11 . 0.9500
C12 H12 . 0.9500
C13 C18 . 1.400(3)
C13 C14 . 1.405(3)
C13 B1 . 1.590(3)
C14 C15 . 1.378(3)
C14 H14 . 0.9500
C15 C16 . 1.374(3)
C15 H15 . 0.9500
C16 C17 . 1.374(3)
C16 H16 . 0.9500
C17 C18 . 1.390(3)
C17 H17 . 0.9500
C18 H18 . 0.9500
C19 C24 . 1.394(3)
C19 C20 . 1.398(3)
C19 P2 . 1.8222(18)
C20 C21 . 1.386(3)
C20 H20 . 0.9500
C21 C22 . 1.383(3)
C21 H21 . 0.9500
C22 C23 . 1.377(3)
C22 H22 . 0.9500
C23 C24 . 1.388(3)
C23 H23 . 0.9500
C24 H24 . 0.9500
C25 C30 . 1.397(3)
C25 C26 . 1.401(2)
C25 P2 . 1.8251(19)
C26 C27 . 1.385(3)
C26 H26 . 0.9500
C27 C28 . 1.380(3)
C27 H27 . 0.9500
C28 C29 . 1.376(3)
C28 H28 . 0.9500
C29 C30 . 1.385(3)
C29 H29 . 0.9500
C30 H30 . 0.9500
B1 P2 . 2.028(2)
B1 P2 5_756 2.0361(18)
B1 P1 . 2.045(2)
P2 B1 5_756 2.0363(18)
